data_1517699
loop_
_publ_author_name
'Hui Chen'
'Bao-Xi Miao'
'Li-Fang Zhang'
'Guo-Ling Li'
'Zhong-Hai Ni'

_publ_section_title
;
 Syntheses, crystal structures, and magnetic properties of a series of
 cyanide-bridged trinuclear chromate(III)-nickel(II)-chromate(III)
 complexes based on dicyanidechromate(III) building blocks
;
_journal_name_full
;
Inorganica Chimica Acta
;
_journal_page_first 34
_journal_page_last 39
_journal_volume 404
_journal_year 2013
_chemical_formula_moiety 'C50 H46 Cl2 Cr2 N16 Ni O4, 4(H2 O)'
_chemical_formula_sum 'C50 H54 Cl2 Cr2 N16 Ni O8'
_chemical_formula_weight 1240.70
_space_group_IT_number 14
_symmetry_cell_setting monoclinic
_symmetry_space_group_name_Hall '-P 2ybc'
_symmetry_space_group_name_H-M 'P 1 21/c 1'
_atom_sites_solution_hydrogens geom
_atom_sites_solution_primary direct
_atom_sites_solution_secondary difmap
_cell_angle_alpha 90.00
_cell_angle_beta 92.78(3)
_cell_angle_gamma 90.00
_cell_formula_units_Z 2
_cell_length_a 15.671(3)
_cell_length_b 13.591(3)
_cell_length_c 12.821(3)
_cell_measurement_reflns_used 2340
_cell_measurement_temperature 123(2)
_cell_measurement_theta_max 26.85
_cell_measurement_theta_min 3.02
_cell_volume 2727.5(10)
_computing_cell_refinement 'SAINT-Plus (Bruker, 2001)'
_computing_data_collection 'APEX2 (Bruker, 2004)'
_computing_data_reduction SAINT-Plus
_computing_molecular_graphics 'XP (Sheldrick, 1998)'
_computing_publication_material XP
_computing_structure_refinement 'SHELXL-97 (Sheldrick, 2008)'
_computing_structure_solution 'SHELXS-97 (Sheldrick, 2008)'
_diffrn_ambient_temperature 123(2)
_diffrn_measured_fraction_theta_full 0.991
_diffrn_measured_fraction_theta_max 0.991
_diffrn_measurement_device_type 'Bruker APEX II CCD area-detector'
_diffrn_measurement_method '\w scans'
_diffrn_radiation_monochromator graphite
_diffrn_radiation_source 'fine-focus sealed tube'
_diffrn_radiation_type MoK\a
_diffrn_radiation_wavelength 0.71073
_diffrn_reflns_av_R_equivalents 0.0184
_diffrn_reflns_av_sigmaI/netI 0.0225
_diffrn_reflns_limit_h_max 18
_diffrn_reflns_limit_h_min -18
_diffrn_reflns_limit_k_max 13
_diffrn_reflns_limit_k_min -16
_diffrn_reflns_limit_l_max 12
_diffrn_reflns_limit_l_min -15
_diffrn_reflns_number 10996
_diffrn_reflns_theta_full 25.10
_diffrn_reflns_theta_max 25.10
_diffrn_reflns_theta_min 3.00
_diffrn_standards_interval_count 0
_diffrn_standards_interval_time 0
_diffrn_standards_number 0
_exptl_absorpt_coefficient_mu 0.900
_exptl_absorpt_correction_T_max 0.934
_exptl_absorpt_correction_T_min 0.897
_exptl_absorpt_correction_type multi-scan
_exptl_absorpt_process_details '(SADABS; Sheldrick, 2003)'
_exptl_crystal_colour red
_exptl_crystal_density_diffrn 1.511
_exptl_crystal_density_method 'not measured'
_exptl_crystal_description block
_exptl_crystal_F_000 1280
_exptl_crystal_size_max 0.12
_exptl_crystal_size_mid 0.11
_exptl_crystal_size_min 0.09
_refine_diff_density_max 2.100
_refine_diff_density_min -1.046
_refine_diff_density_rms 0.119
_refine_ls_extinction_method none
_refine_ls_goodness_of_fit_ref 1.213
_refine_ls_hydrogen_treatment noref
_refine_ls_matrix_type full
_refine_ls_number_parameters 358
_refine_ls_number_reflns 4820
_refine_ls_number_restraints 0
_refine_ls_restrained_S_all 1.213
_refine_ls_R_factor_all 0.0822
_refine_ls_R_factor_gt 0.0799
_refine_ls_shift/su_max 0.000
_refine_ls_shift/su_mean 0.000
_refine_ls_structure_factor_coef Fsqd
_refine_ls_weighting_details 'calc w=1/[\s^2^(Fo^2^)+(0.1023P)^2^+9.6204P] where P=(Fo^2^+2Fc^2^)/3'
_refine_ls_weighting_scheme calc
_refine_ls_wR_factor_gt 0.2138
_refine_ls_wR_factor_ref 0.2157
_reflns_number_gt 4614
_reflns_number_total 4820
_reflns_threshold_expression >2sigma(I)
_cod_data_source_file ICA-2013-404-34-39-2.cif
_cod_data_source_block clbpb
_cod_original_sg_symbol_H-M P2(1)/c
_cod_database_code 1517699

loop_
_symmetry_equiv_pos_as_xyz
'x, y, z'
'-x, y+1/2, -z+1/2'
'-x, -y, -z'
'x, -y-1/2, z-1/2'

loop_
_atom_site_label
_atom_site_type_symbol
_atom_site_fract_x
_atom_site_fract_y
_atom_site_fract_z
_atom_site_U_iso_or_equiv
_atom_site_adp_type
_atom_site_occupancy
_atom_site_symmetry_multiplicity
_atom_site_calc_flag
_atom_site_refinement_flags
Ni1 Ni 0.0000 0.0000 0.0000 0.0227(3) Uani 1 2 d S
Cr1 Cr 0.32058(5) 0.04920(6) 0.10512(6) 0.0255(3) Uani 1 1 d .
Cl1 Cl 0.11817(12) 0.02101(14) 0.56706(13) 0.0562(5) Uani 1 1 d .
N1 N 0.1289(3) 0.0558(3) 0.0008(3) 0.0299(9) Uani 1 1 d .
N2 N 0.5044(3) 0.0275(4) 0.2265(4) 0.0438(12) Uani 1 1 d .
N3 N 0.3346(3) -0.0914(3) 0.0458(3) 0.0312(9) Uani 1 1 d .
N4 N 0.2672(3) -0.0267(4) 0.2160(4) 0.0342(10) Uani 1 1 d .
N5 N 0.2900(3) 0.1594(3) 0.1965(3) 0.0307(10) Uani 1 1 d .
N6 N 0.3689(3) 0.1669(3) 0.0215(3) 0.0290(9) Uani 1 1 d .
N7 N -0.0424(3) 0.0959(3) -0.1172(3) 0.0270(9) Uani 1 1 d .
H7 H -0.1001 0.0884 -0.1251 0.032 Uiso 1 1 calc R
N8 N -0.0299(3) 0.0928(3) 0.1202(3) 0.0265(9) Uani 1 1 d .
H8 H -0.0871 0.0873 0.1280 0.032 Uiso 1 1 calc R
O1 O 0.2949(3) 0.3292(3) 0.2147(3) 0.0500(11) Uani 1 1 d .
O2 O 0.2200(3) -0.1800(3) 0.2618(4) 0.0581(13) Uani 1 1 d .
C1 C 0.2002(3) 0.0583(3) 0.0260(4) 0.0233(10) Uani 1 1 d .
C2 C 0.4405(3) 0.0345(4) 0.1808(4) 0.0297(11) Uani 1 1 d .
C3 C 0.3725(4) -0.1196(4) -0.0408(5) 0.0395(13) Uani 1 1 d .
H3 H 0.3964 -0.0723 -0.0828 0.047 Uiso 1 1 calc R
C4 C 0.3769(4) -0.2183(5) -0.0690(5) 0.0500(16) Uani 1 1 d .
H4 H 0.4036 -0.2373 -0.1290 0.060 Uiso 1 1 calc R
C5 C 0.3402(4) -0.2879(5) -0.0048(6) 0.0527(17) Uani 1 1 d .
H5 H 0.3420 -0.3542 -0.0225 0.063 Uiso 1 1 calc R
C6 C 0.3019(4) -0.2597(5) 0.0831(5) 0.0457(14) Uani 1 1 d .
H6 H 0.2773 -0.3059 0.1260 0.055 Uiso 1 1 calc R
C7 C 0.3003(3) -0.1605(4) 0.1074(5) 0.0386(13) Uani 1 1 d .
C8 C 0.2584(3) -0.1228(5) 0.2042(5) 0.0417(14) Uani 1 1 d .
C9 C 0.2358(3) 0.0311(5) 0.2973(4) 0.0370(13) Uani 1 1 d .
C10 C 0.1962(4) -0.0042(5) 0.3850(5) 0.0417(14) Uani 1 1 d .
H10 H 0.1880 -0.0711 0.3959 0.050 Uiso 1 1 calc R
C11 C 0.1691(3) 0.0678(5) 0.4567(4) 0.0428(15) Uani 1 1 d .
C12 C 0.1768(4) 0.1638(5) 0.4472(5) 0.0435(14) Uani 1 1 d .
H12 H 0.1565 0.2063 0.4971 0.052 Uiso 1 1 calc R
C13 C 0.2166(3) 0.2000(5) 0.3594(4) 0.0396(13) Uani 1 1 d .
H13 H 0.2229 0.2674 0.3500 0.048 Uiso 1 1 calc R
C14 C 0.2470(3) 0.1335(5) 0.2854(4) 0.0337(12) Uani 1 1 d .
C15 C 0.3106(3) 0.2511(4) 0.1692(4) 0.0338(12) Uani 1 1 d .
C16 C 0.3588(3) 0.2529(4) 0.0704(4) 0.0320(11) Uani 1 1 d .
C17 C 0.3912(4) 0.3391(4) 0.0310(5) 0.0404(13) Uani 1 1 d .
H17 H 0.3841 0.3981 0.0663 0.048 Uiso 1 1 calc R
C18 C 0.4339(4) 0.3381(5) -0.0599(5) 0.0431(14) Uani 1 1 d .
H18 H 0.4560 0.3958 -0.0865 0.052 Uiso 1 1 calc R
C19 C 0.4433(3) 0.2493(5) -0.1112(4) 0.0392(13) Uani 1 1 d .
H19 H 0.4716 0.2464 -0.1733 0.047 Uiso 1 1 calc R
C20 C 0.4097(3) 0.1646(4) -0.0678(4) 0.0327(11) Uani 1 1 d .
H20 H 0.4157 0.1048 -0.1019 0.039 Uiso 1 1 calc R
C21 C 0.0133(3) 0.0526(4) 0.2157(4) 0.0308(11) Uani 1 1 d .
H21A H -0.0129 0.0788 0.2769 0.037 Uiso 1 1 calc R
H21B H 0.0730 0.0715 0.2190 0.037 Uiso 1 1 calc R
C22 C -0.0119(4) 0.1980(4) 0.1037(4) 0.0331(11) Uani 1 1 d .
H22A H 0.0491 0.2071 0.0985 0.040 Uiso 1 1 calc R
H22B H -0.0295 0.2353 0.1635 0.040 Uiso 1 1 calc R
C23 C -0.0583(4) 0.2376(4) 0.0049(4) 0.0361(12) Uani 1 1 d .
H23A H -0.1183 0.2206 0.0072 0.043 Uiso 1 1 calc R
H23B H -0.0544 0.3089 0.0059 0.043 Uiso 1 1 calc R
C24 C -0.0260(4) 0.2013(4) -0.0985(4) 0.0350(12) Uani 1 1 d .
H24A H -0.0534 0.2389 -0.1550 0.042 Uiso 1 1 calc R
H24B H 0.0350 0.2131 -0.0993 0.042 Uiso 1 1 calc R
C25 C -0.0057(4) 0.0587(4) -0.2142(4) 0.0318(11) Uani 1 1 d .
H25A H 0.0538 0.0779 -0.2161 0.038 Uiso 1 1 calc R
H25B H -0.0364 0.0865 -0.2748 0.038 Uiso 1 1 calc R
O1W O 0.1965(3) 0.6223(3) 0.3105(4) 0.0596(14) Uani 1 1 d .
O2W O 0.3196(3) 0.5271(3) 0.1967(4) 0.0519(11) Uani 1 1 d .
H1WA H 0.2031 0.6808 0.2863 0.078 Uiso 1 1 d R
H1WB H 0.2345 0.5864 0.2841 0.078 Uiso 1 1 d R
H2WA H 0.3147 0.4666 0.2122 0.078 Uiso 1 1 d R
H2WB H 0.3708 0.5365 0.2196 0.078 Uiso 1 1 d R

loop_
_atom_site_aniso_label
_atom_site_aniso_U_11
_atom_site_aniso_U_22
_atom_site_aniso_U_33
_atom_site_aniso_U_23
_atom_site_aniso_U_13
_atom_site_aniso_U_12
Ni1 0.0226(5) 0.0250(5) 0.0207(4) -0.0014(3) 0.0016(3) 0.0019(3)
Cr1 0.0212(4) 0.0301(5) 0.0251(4) 0.0026(3) 0.0008(3) -0.0008(3)
Cl1 0.0631(10) 0.0630(11) 0.0440(9) 0.0024(7) 0.0178(8) -0.0027(8)
N1 0.029(2) 0.031(2) 0.029(2) -0.0017(18) 0.0017(18) 0.0010(17)
N2 0.032(3) 0.059(3) 0.041(3) -0.009(2) 0.001(2) 0.005(2)
N3 0.025(2) 0.032(2) 0.036(2) 0.0038(19) -0.0033(17) 0.0016(17)
N4 0.028(2) 0.039(3) 0.036(2) 0.011(2) -0.0005(18) 0.0001(19)
N5 0.021(2) 0.045(3) 0.026(2) -0.0040(19) -0.0006(16) 0.0029(18)
N6 0.024(2) 0.034(2) 0.029(2) 0.0001(18) -0.0023(16) -0.0010(17)
N7 0.027(2) 0.026(2) 0.028(2) 0.0010(17) 0.0022(16) 0.0013(17)
N8 0.025(2) 0.031(2) 0.0228(19) -0.0035(17) 0.0015(16) 0.0028(17)
O1 0.063(3) 0.038(2) 0.049(2) -0.012(2) 0.012(2) 0.003(2)
O2 0.063(3) 0.041(2) 0.072(3) 0.022(2) 0.025(2) 0.001(2)
C1 0.026(3) 0.022(2) 0.022(2) -0.0024(18) 0.0038(18) -0.0005(18)
C2 0.025(3) 0.035(3) 0.030(3) 0.001(2) 0.003(2) 0.002(2)
C3 0.037(3) 0.037(3) 0.043(3) -0.004(3) -0.005(2) 0.002(2)
C4 0.045(3) 0.049(4) 0.055(4) -0.015(3) -0.007(3) 0.013(3)
C5 0.049(4) 0.030(3) 0.076(5) -0.002(3) -0.026(3) 0.001(3)
C6 0.039(3) 0.036(3) 0.062(4) 0.005(3) 0.000(3) 0.005(2)
C7 0.025(2) 0.034(3) 0.056(3) 0.011(3) -0.007(2) 0.000(2)
C8 0.028(3) 0.048(3) 0.049(3) 0.019(3) 0.002(2) 0.007(2)
C9 0.021(2) 0.063(4) 0.027(3) 0.007(3) 0.000(2) 0.005(2)
C10 0.031(3) 0.056(4) 0.038(3) 0.013(3) -0.001(2) 0.002(3)
C11 0.027(3) 0.074(4) 0.027(3) -0.001(3) 0.004(2) 0.010(3)
C12 0.034(3) 0.056(4) 0.040(3) -0.004(3) 0.003(2) 0.004(3)
C13 0.027(3) 0.058(4) 0.034(3) -0.008(3) 0.000(2) 0.000(2)
C14 0.021(2) 0.053(3) 0.027(2) 0.000(2) -0.0012(19) 0.001(2)
C15 0.031(3) 0.034(3) 0.036(3) -0.006(2) -0.002(2) 0.000(2)
C16 0.028(2) 0.036(3) 0.032(3) 0.003(2) -0.006(2) 0.000(2)
C17 0.042(3) 0.030(3) 0.049(3) 0.002(2) -0.006(3) -0.002(2)
C18 0.039(3) 0.044(3) 0.046(3) 0.016(3) -0.003(2) -0.010(3)
C19 0.030(3) 0.052(3) 0.036(3) 0.010(3) 0.001(2) -0.005(2)
C20 0.025(2) 0.043(3) 0.030(3) 0.002(2) 0.003(2) 0.000(2)
C21 0.035(3) 0.037(3) 0.020(2) -0.004(2) 0.0013(19) 0.000(2)
C22 0.042(3) 0.027(3) 0.031(3) -0.007(2) 0.004(2) 0.004(2)
C23 0.046(3) 0.028(3) 0.034(3) 0.000(2) 0.002(2) 0.009(2)
C24 0.048(3) 0.027(3) 0.030(3) 0.003(2) 0.000(2) 0.001(2)
C25 0.039(3) 0.033(3) 0.023(2) -0.001(2) 0.000(2) 0.002(2)
O1W 0.046(2) 0.036(2) 0.100(4) 0.008(2) 0.035(3) -0.0065(19)
O2W 0.039(2) 0.040(2) 0.076(3) -0.009(2) -0.007(2) 0.0039(19)

loop_
_atom_type_symbol
_atom_type_description
_atom_type_scat_dispersion_real
_atom_type_scat_dispersion_imag
_atom_type_scat_source
C C 0.0033 0.0016 'International Tables Vol C Tables 4.2.6.8 and 6.1.1.4'
H H 0.0000 0.0000 'International Tables Vol C Tables 4.2.6.8 and 6.1.1.4'
Cl Cl 0.1484 0.1585 'International Tables Vol C Tables 4.2.6.8 and 6.1.1.4'
Cr Cr 0.3209 0.6236 'International Tables Vol C Tables 4.2.6.8 and 6.1.1.4'
N N 0.0061 0.0033 'International Tables Vol C Tables 4.2.6.8 and 6.1.1.4'
Ni Ni 0.3393 1.1124 'International Tables Vol C Tables 4.2.6.8 and 6.1.1.4'
O O 0.0106 0.0060 'International Tables Vol C Tables 4.2.6.8 and 6.1.1.4'

loop_
_geom_angle_atom_site_label_1
_geom_angle_atom_site_label_2
_geom_angle_atom_site_label_3
_geom_angle
_geom_angle_site_symmetry_1
_geom_angle_site_symmetry_3
N8 Ni1 N8 180.0(3) . 3
N8 Ni1 N7 85.39(16) . 3
N8 Ni1 N7 94.61(16) 3 3
N8 Ni1 N7 94.61(16) . .
N8 Ni1 N7 85.39(16) 3 .
N7 Ni1 N7 180.0(3) 3 .
N8 Ni1 N1 91.60(16) . .
N8 Ni1 N1 88.40(16) 3 .
N7 Ni1 N1 87.16(16) 3 .
N7 Ni1 N1 92.84(16) . .
N8 Ni1 N1 88.40(16) . 3
N8 Ni1 N1 91.60(16) 3 3
N7 Ni1 N1 92.84(16) 3 3
N7 Ni1 N1 87.16(16) . 3
N1 Ni1 N1 180.0 . 3
N5 Cr1 N4 81.1(2) . .
N5 Cr1 N3 161.84(18) . .
N4 Cr1 N3 80.74(19) . .
N5 Cr1 C2 92.05(18) . .
N4 Cr1 C2 91.07(19) . .
N3 Cr1 C2 88.48(19) . .
N5 Cr1 N6 80.10(18) . .
N4 Cr1 N6 161.15(19) . .
N3 Cr1 N6 118.06(17) . .
C2 Cr1 N6 88.34(18) . .
N5 Cr1 C1 90.19(17) . .
N4 Cr1 C1 88.67(18) . .
N3 Cr1 C1 89.20(17) . .
C2 Cr1 C1 177.7(2) . .
N6 Cr1 C1 92.65(17) . .
C1 N1 Ni1 155.5(4) . .
C3 N3 C7 119.3(5) . .
C3 N3 Cr1 128.8(4) . .
C7 N3 Cr1 111.9(4) . .
C8 N4 C9 126.6(5) . .
C8 N4 Cr1 118.6(4) . .
C9 N4 Cr1 114.5(4) . .
C15 N5 C14 125.5(5) . .
C15 N5 Cr1 118.8(3) . .
C14 N5 Cr1 115.7(4) . .
C16 N6 C20 119.6(5) . .
C16 N6 Cr1 112.0(3) . .
C20 N6 Cr1 128.4(4) . .
C24 N7 C25 113.3(4) . .
C24 N7 Ni1 116.5(3) . .
C25 N7 Ni1 105.7(3) . .
C24 N7 H7 107.0 . .
C25 N7 H7 107.0 . .
Ni1 N7 H7 107.0 . .
C22 N8 C21 113.3(4) . .
C22 N8 Ni1 115.7(3) . .
C21 N8 Ni1 106.4(3) . .
C22 N8 H8 107.0 . .
C21 N8 H8 107.0 . .
Ni1 N8 H8 107.0 . .
N1 C1 Cr1 166.5(4) . .
N2 C2 Cr1 176.8(5) . .
N3 C3 C4 121.4(6) . .
N3 C3 H3 119.3 . .
C4 C3 H3 119.3 . .
C5 C4 C3 118.2(6) . .
C5 C4 H4 120.9 . .
C3 C4 H4 120.9 . .
C6 C5 C4 120.6(6) . .
C6 C5 H5 119.7 . .
C4 C5 H5 119.7 . .
C5 C6 C7 118.3(6) . .
C5 C6 H6 120.8 . .
C7 C6 H6 120.8 . .
N3 C7 C6 122.2(6) . .
N3 C7 C8 116.2(5) . .
C6 C7 C8 121.6(6) . .
O2 C8 N4 126.8(6) . .
O2 C8 C7 120.8(6) . .
N4 C8 C7 112.4(5) . .
C10 C9 C14 119.2(6) . .
C10 C9 N4 126.0(6) . .
C14 C9 N4 114.8(5) . .
C9 C10 C11 116.3(6) . .
C9 C10 H10 121.9 . .
C11 C10 H10 121.9 . .
C12 C11 C10 126.2(6) . .
C12 C11 Cl1 118.4(5) . .
C10 C11 Cl1 115.3(5) . .
C11 C12 C13 118.0(6) . .
C11 C12 H12 121.0 . .
C13 C12 H12 121.0 . .
C14 C13 C12 119.5(6) . .
C14 C13 H13 120.2 . .
C12 C13 H13 120.2 . .
N5 C14 C13 125.4(6) . .
N5 C14 C9 113.8(5) . .
C13 C14 C9 120.8(5) . .
O1 C15 N5 128.1(5) . .
O1 C15 C16 120.0(5) . .
N5 C15 C16 111.9(4) . .
N6 C16 C17 121.0(5) . .
N6 C16 C15 117.1(5) . .
C17 C16 C15 121.9(5) . .
C18 C17 C16 120.3(6) . .
C18 C17 H17 119.9 . .
C16 C17 H17 119.9 . .
C17 C18 C19 118.7(5) . .
C17 C18 H18 120.6 . .
C19 C18 H18 120.6 . .
C18 C19 C20 118.6(5) . .
C18 C19 H19 120.7 . .
C20 C19 H19 120.7 . .
N6 C20 C19 121.9(5) . .
N6 C20 H20 119.1 . .
C19 C20 H20 119.1 . .
N8 C21 C25 109.1(4) . 3
N8 C21 H21A 109.9 . .
C25 C21 H21A 109.9 3 .
N8 C21 H21B 109.9 . .
C25 C21 H21B 109.9 3 .
H21A C21 H21B 108.3 . .
N8 C22 C23 112.0(4) . .
N8 C22 H22A 109.2 . .
C23 C22 H22A 109.2 . .
N8 C22 H22B 109.2 . .
C23 C22 H22B 109.2 . .
H22A C22 H22B 107.9 . .
C24 C23 C22 116.2(4) . .
C24 C23 H23A 108.2 . .
C22 C23 H23A 108.2 . .
C24 C23 H23B 108.2 . .
C22 C23 H23B 108.2 . .
H23A C23 H23B 107.4 . .
N7 C24 C23 113.2(4) . .
N7 C24 H24A 108.9 . .
C23 C24 H24A 108.9 . .
N7 C24 H24B 108.9 . .
C23 C24 H24B 108.9 . .
H24A C24 H24B 107.7 . .
N7 C25 C21 108.5(4) . 3
N7 C25 H25A 110.0 . .
C21 C25 H25A 110.0 3 .
N7 C25 H25B 110.0 . .
C21 C25 H25B 110.0 3 .
H25A C25 H25B 108.4 . .
H1WA O1W H1WB 106.7 . .
H2WA O2W H2WB 99.2 . .

loop_
_geom_bond_atom_site_label_1
_geom_bond_atom_site_label_2
_geom_bond_distance
_geom_bond_site_symmetry_2
Ni1 N8 2.063(4) .
Ni1 N8 2.063(4) 3
Ni1 N7 2.074(4) 3
Ni1 N7 2.074(4) .
Ni1 N1 2.157(4) .
Ni1 N1 2.157(4) 3
Cr1 N5 1.975(4) .
Cr1 N4 1.975(5) .
Cr1 N3 2.072(5) .
Cr1 C2 2.082(5) .
Cr1 N6 2.088(4) .
Cr1 C1 2.102(5) .
Cl1 C11 1.776(6) .
N1 C1 1.148(6) .
N2 C2 1.139(7) .
N3 C3 1.340(7) .
N3 C7 1.355(7) .
N4 C8 1.321(8) .
N4 C9 1.411(8) .
N5 C15 1.338(7) .
N5 C14 1.397(7) .
N6 C16 1.339(7) .
N6 C20 1.339(7) .
N7 C24 1.473(7) .
N7 C25 1.484(6) .
N7 H7 0.9100 .
N8 C22 1.474(7) .
N8 C21 1.476(6) .
N8 H8 0.9100 .
O1 C15 1.243(7) .
O2 C8 1.247(7) .
C3 C4 1.392(9) .
C3 H3 0.9300 .
C4 C5 1.396(10) .
C4 H4 0.9300 .
C5 C6 1.359(10) .
C5 H5 0.9300 .
C6 C7 1.385(9) .
C6 H6 0.9300 .
C7 C8 1.521(9) .
C9 C10 1.396(8) .
C9 C14 1.412(9) .
C10 C11 1.422(9) .
C10 H10 0.9300 .
C11 C12 1.316(10) .
C12 C13 1.402(9) .
C12 H12 0.9300 .
C13 C14 1.409(8) .
C13 H13 0.9300 .
C15 C16 1.506(8) .
C16 C17 1.383(8) .
C17 C18 1.371(9) .
C17 H17 0.9300 .
C18 C19 1.385(9) .
C18 H18 0.9300 .
C19 C20 1.393(8) .
C19 H19 0.9300 .
C20 H20 0.9300 .
C21 C25 1.517(7) 3
C21 H21A 0.9700 .
C21 H21B 0.9700 .
C22 C23 1.528(7) .
C22 H22A 0.9700 .
C22 H22B 0.9700 .
C23 C24 1.524(7) .
C23 H23A 0.9700 .
C23 H23B 0.9700 .
C24 H24A 0.9700 .
C24 H24B 0.9700 .
C25 C21 1.517(7) 3
C25 H25A 0.9700 .
C25 H25B 0.9700 .
O1W H1WA 0.8611 .
O1W H1WB 0.8536 .
O2W H2WA 0.8500 .
O2W H2WB 0.8500 .

loop_
_geom_torsion_atom_site_label_1
_geom_torsion_atom_site_label_2
_geom_torsion_atom_site_label_3
_geom_torsion_atom_site_label_4
_geom_torsion
_geom_torsion_site_symmetry_1
_geom_torsion_site_symmetry_4
N8 Ni1 N1 C1 89.9(9) . .
N8 Ni1 N1 C1 -90.1(9) 3 .
N7 Ni1 N1 C1 4.6(9) 3 .
N7 Ni1 N1 C1 -175.4(9) . .
N1 Ni1 N1 C1 170(30) 3 .
N5 Cr1 N3 C3 -178.2(5) . .
N4 Cr1 N3 C3 -177.5(5) . .
C2 Cr1 N3 C3 -86.2(5) . .
N6 Cr1 N3 C3 1.1(5) . .
C1 Cr1 N3 C3 93.7(4) . .
N5 Cr1 N3 C7 0.9(7) . .
N4 Cr1 N3 C7 1.5(3) . .
C2 Cr1 N3 C7 92.9(4) . .
N6 Cr1 N3 C7 -179.8(3) . .
C1 Cr1 N3 C7 -87.2(4) . .
N5 Cr1 N4 C8 175.7(4) . .
N3 Cr1 N4 C8 -4.1(4) . .
C2 Cr1 N4 C8 -92.4(4) . .
N6 Cr1 N4 C8 179.6(4) . .
C1 Cr1 N4 C8 85.3(4) . .
N5 Cr1 N4 C9 0.6(3) . .
N3 Cr1 N4 C9 -179.2(4) . .
C2 Cr1 N4 C9 92.5(4) . .
N6 Cr1 N4 C9 4.5(7) . .
C1 Cr1 N4 C9 -89.8(4) . .
N4 Cr1 N5 C15 178.8(4) . .
N3 Cr1 N5 C15 179.4(5) . .
C2 Cr1 N5 C15 88.0(4) . .
N6 Cr1 N5 C15 0.1(4) . .
C1 Cr1 N5 C15 -92.6(4) . .
N4 Cr1 N5 C14 -1.8(3) . .
N3 Cr1 N5 C14 -1.2(7) . .
C2 Cr1 N5 C14 -92.6(3) . .
N6 Cr1 N5 C14 179.5(3) . .
C1 Cr1 N5 C14 86.8(3) . .
N5 Cr1 N6 C16 2.3(3) . .
N4 Cr1 N6 C16 -1.6(7) . .
N3 Cr1 N6 C16 -177.4(3) . .
C2 Cr1 N6 C16 -90.1(3) . .
C1 Cr1 N6 C16 92.1(3) . .
N5 Cr1 N6 C20 179.2(4) . .
N4 Cr1 N6 C20 175.3(5) . .
N3 Cr1 N6 C20 -0.5(5) . .
C2 Cr1 N6 C20 86.8(4) . .
C1 Cr1 N6 C20 -91.1(4) . .
N8 Ni1 N7 C24 37.5(4) . .
N8 Ni1 N7 C24 -142.5(4) 3 .
N7 Ni1 N7 C24 134(100) 3 .
N1 Ni1 N7 C24 -54.4(4) . .
N1 Ni1 N7 C24 125.6(4) 3 .
N8 Ni1 N7 C25 164.3(3) . .
N8 Ni1 N7 C25 -15.7(3) 3 .
N7 Ni1 N7 C25 -99(100) 3 .
N1 Ni1 N7 C25 72.4(3) . .
N1 Ni1 N7 C25 -107.6(3) 3 .
N8 Ni1 N8 C22 -93(92) 3 .
N7 Ni1 N8 C22 140.3(4) 3 .
N7 Ni1 N8 C22 -39.7(4) . .
N1 Ni1 N8 C22 53.3(4) . .
N1 Ni1 N8 C22 -126.7(4) 3 .
N8 Ni1 N8 C21 141(92) 3 .
N7 Ni1 N8 C21 13.6(3) 3 .
N7 Ni1 N8 C21 -166.4(3) . .
N1 Ni1 N8 C21 -73.5(3) . .
N1 Ni1 N8 C21 106.5(3) 3 .
Ni1 N1 C1 Cr1 -29(2) . .
N5 Cr1 C1 N1 -71.4(18) . .
N4 Cr1 C1 N1 9.7(18) . .
N3 Cr1 C1 N1 90.4(18) . .
C2 Cr1 C1 N1 93(5) . .
N6 Cr1 C1 N1 -151.5(17) . .
N5 Cr1 C2 N2 37(9) . .
N4 Cr1 C2 N2 -44(9) . .
N3 Cr1 C2 N2 -125(9) . .
N6 Cr1 C2 N2 117(9) . .
C1 Cr1 C2 N2 -128(9) . .
C7 N3 C3 C4 0.4(8) . .
Cr1 N3 C3 C4 179.4(4) . .
N3 C3 C4 C5 0.3(9) . .
C3 C4 C5 C6 -0.5(9) . .
C4 C5 C6 C7 -0.1(9) . .
C3 N3 C7 C6 -1.0(8) . .
Cr1 N3 C7 C6 179.8(4) . .
C3 N3 C7 C8 180.0(5) . .
Cr1 N3 C7 C8 0.8(5) . .
C5 C6 C7 N3 0.9(9) . .
C5 C6 C7 C8 179.8(5) . .
C9 N4 C8 O2 0.8(9) . .
Cr1 N4 C8 O2 -173.6(5) . .
C9 N4 C8 C7 179.9(4) . .
Cr1 N4 C8 C7 5.5(6) . .
N3 C7 C8 O2 175.1(5) . .
C6 C7 C8 O2 -3.9(9) . .
N3 C7 C8 N4 -4.0(7) . .
C6 C7 C8 N4 177.0(5) . .
C8 N4 C9 C10 6.0(8) . .
Cr1 N4 C9 C10 -179.4(4) . .
C8 N4 C9 C14 -174.0(5) . .
Cr1 N4 C9 C14 0.6(6) . .
C14 C9 C10 C11 0.4(7) . .
N4 C9 C10 C11 -179.6(5) . .
C9 C10 C11 C12 1.0(9) . .
C9 C10 C11 Cl1 179.5(4) . .
C10 C11 C12 C13 -1.1(9) . .
Cl1 C11 C12 C13 -179.6(4) . .
C11 C12 C13 C14 -0.3(8) . .
C15 N5 C14 C13 1.6(8) . .
Cr1 N5 C14 C13 -177.8(4) . .
C15 N5 C14 C9 -178.0(5) . .
Cr1 N5 C14 C9 2.6(5) . .
C12 C13 C14 N5 -177.9(5) . .
C12 C13 C14 C9 1.7(8) . .
C10 C9 C14 N5 177.9(4) . .
N4 C9 C14 N5 -2.1(6) . .
C10 C9 C14 C13 -1.7(8) . .
N4 C9 C14 C13 178.3(4) . .
C14 N5 C15 O1 -1.4(9) . .
Cr1 N5 C15 O1 178.0(5) . .
C14 N5 C15 C16 178.5(4) . .
Cr1 N5 C15 C16 -2.2(6) . .
C20 N6 C16 C17 -1.2(7) . .
Cr1 N6 C16 C17 176.0(4) . .
C20 N6 C16 C15 178.6(4) . .
Cr1 N6 C16 C15 -4.2(5) . .
O1 C15 C16 N6 -175.8(5) . .
N5 C15 C16 N6 4.3(6) . .
O1 C15 C16 C17 4.0(8) . .
N5 C15 C16 C17 -175.9(5) . .
N6 C16 C17 C18 0.6(8) . .
C15 C16 C17 C18 -179.2(5) . .
C16 C17 C18 C19 0.2(8) . .
C17 C18 C19 C20 -0.5(8) . .
C16 N6 C20 C19 1.0(7) . .
Cr1 N6 C20 C19 -175.7(4) . .
C18 C19 C20 N6 -0.1(8) . .
C22 N8 C21 C25 -168.6(4) . 3
Ni1 N8 C21 C25 -40.4(5) . 3
C21 N8 C22 C23 -179.4(4) . .
Ni1 N8 C22 C23 57.4(5) . .
N8 C22 C23 C24 -70.2(6) . .
C25 N7 C24 C23 -176.0(4) . .
Ni1 N7 C24 C23 -53.1(5) . .
C22 C23 C24 N7 67.9(6) . .
C24 N7 C25 C21 170.5(4) . 3
Ni1 N7 C25 C21 41.8(4) . 3
